data_1515416
loop_
_publ_author_name
'Konnick, Michael M.'
'Decharin, Nattawan'
'Popp, Brian V.'
'Stahl, Shannon S.'

_publ_section_title
;
 O2 insertion into a palladium(ii)-hydride bond: Observation of
 mechanistic crossover between HX-reductive-elimination and
 hydrogen-atom-abstraction pathways
;
_journal_issue 2
_journal_name_full 'Chemical Science'
_journal_page_first 326
_journal_paper_doi 10.1039/c0sc00392a
_journal_volume 2
_journal_year 2011
_chemical_formula_sum 'C50 H56 N4 O2 Pd'
_chemical_formula_weight 851.39
_chemical_name_systematic
;
?
;
_space_group_IT_number 14
_symmetry_cell_setting monoclinic
_symmetry_space_group_name_Hall '-P 2yn'
_symmetry_space_group_name_H-M 'P 1 21/n 1'
_atom_sites_solution_hydrogens geom
_atom_sites_solution_primary direct
_atom_sites_solution_secondary difmap
_audit_creation_method SHELXL-97
_cell_angle_alpha 90.00
_cell_angle_beta 95.4130(10)
_cell_angle_gamma 90.00
_cell_formula_units_Z 4
_cell_length_a 10.8887(4)
_cell_length_b 22.7188(8)
_cell_length_c 17.5682(6)
_cell_measurement_temperature 100(2)
_cell_volume 4326.6(3)
_computing_structure_refinement 'SHELXL-97 (Sheldrick, 1997)'
_computing_structure_solution 'SHELXS-97 (Sheldrick, 1990)'
_diffrn_ambient_temperature 273(2)
_diffrn_measured_fraction_theta_full 0.998
_diffrn_measured_fraction_theta_max 0.998
_diffrn_radiation_monochromator graphite
_diffrn_radiation_source 'fine-focus sealed tube'
_diffrn_radiation_type MoK\a
_diffrn_radiation_wavelength 0.71073
_diffrn_reflns_av_R_equivalents 0.0397
_diffrn_reflns_av_sigmaI/netI 0.0362
_diffrn_reflns_limit_h_max 13
_diffrn_reflns_limit_h_min -13
_diffrn_reflns_limit_k_max 27
_diffrn_reflns_limit_k_min -28
_diffrn_reflns_limit_l_max 21
_diffrn_reflns_limit_l_min -21
_diffrn_reflns_number 35827
_diffrn_reflns_theta_full 26.39
_diffrn_reflns_theta_max 26.39
_diffrn_reflns_theta_min 1.79
_exptl_absorpt_coefficient_mu 0.473
_exptl_absorpt_correction_T_max 0.9455
_exptl_absorpt_correction_T_min 0.8334
_exptl_crystal_density_diffrn 1.307
_exptl_crystal_density_method 'not measured'
_exptl_crystal_F_000 1784
_exptl_crystal_size_max 0.40
_exptl_crystal_size_mid 0.35
_exptl_crystal_size_min 0.12
_refine_diff_density_max 0.771
_refine_diff_density_min -0.334
_refine_diff_density_rms 0.063
_refine_ls_extinction_method none
_refine_ls_goodness_of_fit_ref 1.014
_refine_ls_hydrogen_treatment mixed
_refine_ls_matrix_type full
_refine_ls_number_parameters 531
_refine_ls_number_reflns 8855
_refine_ls_number_restraints 1
_refine_ls_restrained_S_all 1.014
_refine_ls_R_factor_all 0.0386
_refine_ls_R_factor_gt 0.0301
_refine_ls_shift/su_max 0.003
_refine_ls_shift/su_mean 0.000
_refine_ls_structure_factor_coef Fsqd
_refine_ls_weighting_details 'calc w=1/[\s^2^(Fo^2^)+(0.0455P)^2^+0.0000P] where P=(Fo^2^+2Fc^2^)/3'
_refine_ls_weighting_scheme calc
_refine_ls_wR_factor_gt 0.0756
_refine_ls_wR_factor_ref 0.0784
_reflns_number_gt 7289
_reflns_number_total 8855
_reflns_threshold_expression >2sigma(I)
_cod_data_source_file c0sc00392a.txt
_cod_data_source_block stahl26
_cod_depositor_comments
;
The following automatic conversions were performed:

'_symmetry_cell_setting' value 'MONOCLINIC' changed to 'monoclinic'
according to
/usr/data/users/saulius/automatic-downloads/retrospective/RSC/lib/dictionaries/cif_core.dic
dictionary named 'cif_core.dic' version 2.4.2 from 2011-04-26.

Automatic conversion script
Id: cif_fix_values 2281 2013-09-26 08:29:07Z andrius 
;
_cod_original_sg_symbol_H-M P2(1)/N
_cod_database_code 1515416

loop_
_symmetry_equiv_pos_as_xyz
'x, y, z'
'-x+1/2, y+1/2, -z+1/2'
'-x, -y, -z'
'x-1/2, -y-1/2, z-1/2'

loop_
_atom_site_label
_atom_site_type_symbol
_atom_site_fract_x
_atom_site_fract_y
_atom_site_fract_z
_atom_site_U_iso_or_equiv
_atom_site_adp_type
_atom_site_occupancy
_atom_site_symmetry_multiplicity
_atom_site_calc_flag
_atom_site_refinement_flags
Pd Pd 0.452224(13) 0.113314(6) 0.773030(8) 0.01776(6) Uani 1 1 d D
H H 0.4590(16) 0.0513(3) 0.8074(9) 0.013(5) Uiso 1 1 d D
O1 O 0.45046(12) 0.20339(6) 0.73935(8) 0.0259(3) Uani 1 1 d .
O2 O 0.43395(19) 0.19230(7) 0.61300(9) 0.0555(5) Uani 1 1 d .
N1 N 0.71390(15) 0.11861(7) 0.72264(9) 0.0211(4) Uani 1 1 d .
N2 N 0.61543(14) 0.04430(7) 0.67347(9) 0.0234(4) Uani 1 1 d .
N3 N 0.18309(15) 0.13530(7) 0.79582(9) 0.0219(4) Uani 1 1 d .
N4 N 0.29387(14) 0.14228(7) 0.90232(9) 0.0215(4) Uani 1 1 d .
C1 C 0.60274(18) 0.09090(9) 0.72036(11) 0.0200(4) Uani 1 1 d .
C2 C 0.79362(18) 0.08956(9) 0.67791(12) 0.0260(5) Uani 1 1 d .
H2 H 0.8742 0.1003 0.6709 0.031 Uiso 1 1 calc R
C3 C 0.73164(18) 0.04312(9) 0.64687(12) 0.0269(5) Uani 1 1 d .
H3 H 0.7607 0.0155 0.6139 0.032 Uiso 1 1 calc R
C4 C 0.74876(16) 0.16891(8) 0.77017(11) 0.0202(4) Uani 1 1 d .
C5 C 0.76195(17) 0.16118(9) 0.84956(11) 0.0220(4) Uani 1 1 d .
C6 C 0.79251(18) 0.21044(9) 0.89441(12) 0.0244(4) Uani 1 1 d .
H6 H 0.8019 0.2061 0.9473 0.029 Uiso 1 1 calc R
C7 C 0.80951(18) 0.26547(9) 0.86380(12) 0.0271(5) Uani 1 1 d .
C8 C 0.79851(18) 0.27060(9) 0.78431(12) 0.0266(5) Uani 1 1 d .
H8 H 0.8112 0.3072 0.7626 0.032 Uiso 1 1 calc R
C9 C 0.76927(17) 0.22294(9) 0.73643(11) 0.0231(4) Uani 1 1 d .
C10 C 0.7452(2) 0.10246(9) 0.88655(12) 0.0279(5) Uani 1 1 d .
H10A H 0.7856 0.1028 0.9375 0.042 Uiso 1 1 calc R
H10B H 0.7805 0.0722 0.8573 0.042 Uiso 1 1 calc R
H10C H 0.6588 0.0949 0.8884 0.042 Uiso 1 1 calc R
C11 C 0.8374(2) 0.31813(10) 0.91509(13) 0.0406(6) Uani 1 1 d .
H11A H 0.8055 0.3115 0.9634 0.061 Uiso 1 1 calc R
H11B H 0.7995 0.3526 0.8915 0.061 Uiso 1 1 calc R
H11C H 0.9251 0.3238 0.9229 0.061 Uiso 1 1 calc R
C12 C 0.75976(19) 0.23029(10) 0.65045(11) 0.0301(5) Uani 1 1 d .
H12A H 0.7523 0.2713 0.6379 0.045 Uiso 1 1 calc R
H12B H 0.6885 0.2096 0.6280 0.045 Uiso 1 1 calc R
H12C H 0.8325 0.2146 0.6310 0.045 Uiso 1 1 calc R
C13 C 0.52650(18) -0.00284(9) 0.65982(12) 0.0240(4) Uani 1 1 d .
C14 C 0.54316(18) -0.05313(9) 0.70557(13) 0.0281(5) Uani 1 1 d .
C15 C 0.4615(2) -0.09952(9) 0.69104(14) 0.0324(5) Uani 1 1 d .
H15 H 0.4701 -0.1331 0.7213 0.039 Uiso 1 1 calc R
C16 C 0.3668(2) -0.09669(10) 0.63200(14) 0.0342(5) Uani 1 1 d .
C17 C 0.35338(19) -0.04629(9) 0.58894(13) 0.0296(5) Uani 1 1 d .
H17 H 0.2897 -0.0444 0.5498 0.036 Uiso 1 1 calc R
C18 C 0.43167(18) 0.00249(9) 0.60146(11) 0.0259(5) Uani 1 1 d .
C19 C 0.6472(2) -0.05721(10) 0.76809(13) 0.0349(5) Uani 1 1 d .
H19A H 0.6346 -0.0906 0.7999 0.052 Uiso 1 1 calc R
H19B H 0.6496 -0.0220 0.7985 0.052 Uiso 1 1 calc R
H19C H 0.7239 -0.0616 0.7458 0.052 Uiso 1 1 calc R
C20 C 0.2815(2) -0.14913(10) 0.61674(17) 0.0509(7) Uani 1 1 d .
H20A H 0.2170 -0.1476 0.6503 0.076 Uiso 1 1 calc R
H20B H 0.3277 -0.1849 0.6256 0.076 Uiso 1 1 calc R
H20C H 0.2460 -0.1481 0.5646 0.076 Uiso 1 1 calc R
C21 C 0.4144(2) 0.05757(10) 0.55456(12) 0.0306(5) Uani 1 1 d .
H21A H 0.3930 0.0895 0.5866 0.046 Uiso 1 1 calc R
H21B H 0.3494 0.0517 0.5144 0.046 Uiso 1 1 calc R
H21C H 0.4896 0.0668 0.5327 0.046 Uiso 1 1 calc R
C22 C 0.30128(18) 0.12895(8) 0.82770(11) 0.0204(4) Uani 1 1 d .
C23 C 0.10480(18) 0.15289(9) 0.84978(12) 0.0269(5) Uani 1 1 d .
H23 H 0.0206 0.1601 0.8412 0.032 Uiso 1 1 calc R
C24 C 0.17439(18) 0.15739(9) 0.91633(12) 0.0277(5) Uani 1 1 d .
H24 H 0.1480 0.1685 0.9631 0.033 Uiso 1 1 calc R
C25 C 0.14461(17) 0.12529(8) 0.71600(12) 0.0210(4) Uani 1 1 d .
C26 C 0.14264(17) 0.06787(9) 0.68782(12) 0.0240(4) Uani 1 1 d .
C27 C 0.10569(18) 0.06031(9) 0.61060(12) 0.0263(5) Uani 1 1 d .
H27 H 0.1034 0.0224 0.5905 0.032 Uiso 1 1 calc R
C28 C 0.07206(19) 0.10710(9) 0.56239(12) 0.0271(5) Uani 1 1 d .
C29 C 0.07511(18) 0.16364(9) 0.59332(12) 0.0268(5) Uani 1 1 d .
H29 H 0.0523 0.1954 0.5617 0.032 Uiso 1 1 calc R
C30 C 0.11145(17) 0.17378(9) 0.67035(11) 0.0234(4) Uani 1 1 d .
C31 C 0.1822(2) 0.01545(9) 0.73673(13) 0.0310(5) Uani 1 1 d .
H31A H 0.1439 -0.0195 0.7148 0.046 Uiso 1 1 calc R
H31B H 0.1578 0.0211 0.7873 0.046 Uiso 1 1 calc R
H31C H 0.2703 0.0114 0.7392 0.046 Uiso 1 1 calc R
C32 C 0.0356(2) 0.09676(11) 0.47861(13) 0.0424(6) Uani 1 1 d .
H32A H 0.0894 0.0679 0.4596 0.064 Uiso 1 1 calc R
H32B H 0.0421 0.1330 0.4511 0.064 Uiso 1 1 calc R
H32C H -0.0479 0.0828 0.4718 0.064 Uiso 1 1 calc R
C33 C 0.1187(2) 0.23534(9) 0.70210(12) 0.0285(5) Uani 1 1 d .
H33A H 0.0646 0.2389 0.7419 0.043 Uiso 1 1 calc R
H33B H 0.0944 0.2629 0.6621 0.043 Uiso 1 1 calc R
H33C H 0.2019 0.2435 0.7225 0.043 Uiso 1 1 calc R
C34 C 0.39407(18) 0.13431(9) 0.96106(11) 0.0224(4) Uani 1 1 d .
C35 C 0.39657(19) 0.08187(9) 1.00292(12) 0.0266(5) Uani 1 1 d .
C36 C 0.49399(19) 0.07409(10) 1.05910(12) 0.0290(5) Uani 1 1 d .
H36 H 0.4977 0.0396 1.0878 0.035 Uiso 1 1 calc R
C37 C 0.58575(19) 0.11595(9) 1.07380(12) 0.0266(5) Uani 1 1 d .
C38 C 0.57921(19) 0.16746(9) 1.03050(11) 0.0249(4) Uani 1 1 d .
H38 H 0.6402 0.1959 1.0400 0.030 Uiso 1 1 calc R
C39 C 0.48356(18) 0.17764(9) 0.97313(11) 0.0229(4) Uani 1 1 d .
C40 C 0.2991(2) 0.03561(10) 0.98627(14) 0.0347(5) Uani 1 1 d .
H40A H 0.3201 0.0013 1.0166 0.052 Uiso 1 1 calc R
H40B H 0.2941 0.0254 0.9331 0.052 Uiso 1 1 calc R
H40C H 0.2209 0.0506 0.9985 0.052 Uiso 1 1 calc R
C41 C 0.6915(2) 0.10509(10) 1.13392(13) 0.0350(5) Uani 1 1 d .
H41A H 0.6645 0.0800 1.1730 0.052 Uiso 1 1 calc R
H41B H 0.7194 0.1419 1.1561 0.052 Uiso 1 1 calc R
H41C H 0.7579 0.0864 1.1109 0.052 Uiso 1 1 calc R
C42 C 0.4781(2) 0.23314(9) 0.92622(11) 0.0276(5) Uani 1 1 d .
H42A H 0.4730 0.2232 0.8729 0.041 Uiso 1 1 calc R
H42B H 0.5511 0.2560 0.9394 0.041 Uiso 1 1 calc R
H42C H 0.4068 0.2556 0.9364 0.041 Uiso 1 1 calc R
C43 C 0.44995(19) 0.22157(9) 0.67135(12) 0.0264(5) Uani 1 1 d .
C44 C 0.47299(18) 0.28720(9) 0.66362(11) 0.0239(4) Uani 1 1 d .
C45 C 0.49472(18) 0.32364(9) 0.72676(12) 0.0246(4) Uani 1 1 d .
H45 H 0.4932 0.3080 0.7756 0.029 Uiso 1 1 calc R
C46 C 0.51874(19) 0.38321(9) 0.71823(12) 0.0278(5) Uani 1 1 d .
H46 H 0.5328 0.4068 0.7615 0.033 Uiso 1 1 calc R
C47 C 0.52215(18) 0.40824(9) 0.64638(13) 0.0283(5) Uani 1 1 d .
C48 C 0.50099(19) 0.37151(10) 0.58304(13) 0.0302(5) Uani 1 1 d .
H48 H 0.5024 0.3872 0.5342 0.036 Uiso 1 1 calc R
C49 C 0.47784(19) 0.31212(10) 0.59158(12) 0.0290(5) Uani 1 1 d .
H49 H 0.4653 0.2884 0.5484 0.035 Uiso 1 1 calc R
C50 C 0.5476(2) 0.47274(10) 0.63603(14) 0.0400(6) Uani 1 1 d .
H50A H 0.5573 0.4917 0.6851 0.060 Uiso 1 1 calc R
H50B H 0.4799 0.4903 0.6052 0.060 Uiso 1 1 calc R
H50C H 0.6218 0.4773 0.6112 0.060 Uiso 1 1 calc R

loop_
_atom_site_aniso_label
_atom_site_aniso_U_11
_atom_site_aniso_U_22
_atom_site_aniso_U_33
_atom_site_aniso_U_23
_atom_site_aniso_U_13
_atom_site_aniso_U_12
Pd 0.01355(8) 0.01897(9) 0.02109(9) -0.00147(6) 0.00347(6) 0.00132(6)
O1 0.0287(8) 0.0219(7) 0.0281(8) 0.0003(6) 0.0072(6) 0.0011(6)
O2 0.1083(17) 0.0346(10) 0.0227(9) -0.0046(7) 0.0007(9) -0.0193(10)
N1 0.0155(8) 0.0240(9) 0.0246(9) -0.0042(7) 0.0056(7) 0.0002(7)
N2 0.0180(9) 0.0256(9) 0.0272(9) -0.0062(7) 0.0050(7) 0.0009(7)
N3 0.0173(8) 0.0253(9) 0.0237(9) 0.0016(7) 0.0046(7) 0.0019(7)
N4 0.0182(8) 0.0243(9) 0.0229(9) 0.0016(7) 0.0057(7) 0.0033(7)
C1 0.0185(10) 0.0203(10) 0.0210(10) -0.0028(8) 0.0011(8) 0.0016(8)
C2 0.0174(10) 0.0313(12) 0.0305(12) -0.0047(9) 0.0078(9) 0.0016(9)
C3 0.0197(10) 0.0306(12) 0.0316(12) -0.0091(9) 0.0094(9) 0.0014(9)
C4 0.0117(9) 0.0220(11) 0.0270(11) -0.0045(8) 0.0026(8) 0.0019(8)
C5 0.0135(9) 0.0249(11) 0.0280(11) -0.0010(9) 0.0035(8) 0.0030(8)
C6 0.0199(10) 0.0307(12) 0.0227(11) -0.0031(9) 0.0029(8) -0.0015(9)
C7 0.0209(11) 0.0277(12) 0.0331(12) -0.0055(9) 0.0050(9) -0.0049(9)
C8 0.0220(11) 0.0229(11) 0.0354(12) 0.0020(9) 0.0057(9) -0.0045(8)
C9 0.0148(10) 0.0293(11) 0.0255(11) -0.0009(9) 0.0035(8) -0.0009(8)
C10 0.0313(12) 0.0234(11) 0.0285(12) 0.0008(9) -0.0002(9) 0.0039(9)
C11 0.0508(16) 0.0319(13) 0.0400(14) -0.0113(11) 0.0088(12) -0.0124(11)
C12 0.0274(12) 0.0364(13) 0.0266(11) 0.0032(10) 0.0032(9) -0.0022(10)
C13 0.0190(10) 0.0237(11) 0.0305(11) -0.0107(9) 0.0076(9) 0.0001(8)
C14 0.0233(11) 0.0258(12) 0.0359(12) -0.0050(9) 0.0056(9) 0.0052(9)
C15 0.0278(12) 0.0224(11) 0.0478(14) -0.0011(10) 0.0075(10) 0.0029(9)
C16 0.0244(12) 0.0255(12) 0.0537(15) -0.0092(11) 0.0084(11) -0.0012(9)
C17 0.0199(11) 0.0327(12) 0.0361(13) -0.0119(10) 0.0018(9) -0.0018(9)
C18 0.0224(11) 0.0294(12) 0.0270(11) -0.0076(9) 0.0077(9) 0.0024(9)
C19 0.0321(13) 0.0302(12) 0.0418(14) -0.0014(10) 0.0006(10) 0.0042(10)
C20 0.0343(14) 0.0331(14) 0.083(2) -0.0040(14) -0.0038(13) -0.0079(11)
C21 0.0275(12) 0.0335(12) 0.0303(12) -0.0049(10) 0.0002(9) -0.0048(9)
C22 0.0189(10) 0.0176(10) 0.0249(11) 0.0023(8) 0.0033(8) 0.0013(8)
C23 0.0177(10) 0.0313(12) 0.0334(12) 0.0027(9) 0.0102(9) 0.0056(9)
C24 0.0240(11) 0.0340(12) 0.0266(11) 0.0027(9) 0.0114(9) 0.0079(9)
C25 0.0122(9) 0.0247(11) 0.0264(11) 0.0003(8) 0.0038(8) -0.0011(8)
C26 0.0137(9) 0.0250(11) 0.0341(12) 0.0008(9) 0.0062(8) -0.0021(8)
C27 0.0197(10) 0.0209(11) 0.0385(13) -0.0065(9) 0.0032(9) -0.0022(8)
C28 0.0196(10) 0.0305(12) 0.0305(12) -0.0041(9) -0.0013(9) -0.0012(9)
C29 0.0249(11) 0.0250(11) 0.0294(11) 0.0030(9) -0.0027(9) 0.0014(9)
C30 0.0156(10) 0.0247(11) 0.0297(11) -0.0026(9) 0.0015(8) -0.0018(8)
C31 0.0312(12) 0.0213(11) 0.0412(13) 0.0034(10) 0.0071(10) -0.0011(9)
C32 0.0451(15) 0.0397(14) 0.0395(14) -0.0097(11) -0.0115(12) 0.0042(11)
C33 0.0305(12) 0.0241(11) 0.0300(12) 0.0004(9) -0.0012(9) 0.0014(9)
C34 0.0211(10) 0.0266(11) 0.0203(10) 0.0008(8) 0.0059(8) 0.0067(9)
C35 0.0246(11) 0.0270(12) 0.0297(12) 0.0023(9) 0.0096(9) 0.0045(9)
C36 0.0320(12) 0.0278(12) 0.0281(12) 0.0100(9) 0.0075(9) 0.0075(9)
C37 0.0264(11) 0.0316(12) 0.0222(11) 0.0011(9) 0.0050(9) 0.0076(9)
C38 0.0255(11) 0.0270(11) 0.0224(11) -0.0021(9) 0.0042(8) 0.0020(9)
C39 0.0264(11) 0.0239(11) 0.0193(10) -0.0005(8) 0.0068(8) 0.0057(9)
C40 0.0293(12) 0.0307(12) 0.0453(14) 0.0101(10) 0.0090(10) 0.0025(10)
C41 0.0331(13) 0.0390(14) 0.0319(13) 0.0078(10) -0.0023(10) 0.0069(10)
C42 0.0330(12) 0.0246(11) 0.0245(11) 0.0002(9) -0.0013(9) 0.0027(9)
C43 0.0240(11) 0.0282(12) 0.0268(12) -0.0007(9) 0.0009(9) 0.0002(9)
C44 0.0200(10) 0.0250(11) 0.0267(11) 0.0000(9) 0.0014(8) -0.0008(8)
C45 0.0215(10) 0.0274(11) 0.0248(11) 0.0013(9) 0.0022(8) 0.0020(9)
C46 0.0226(11) 0.0275(12) 0.0330(12) -0.0045(9) 0.0021(9) -0.0012(9)
C47 0.0185(10) 0.0260(11) 0.0410(13) 0.0016(10) 0.0063(9) -0.0005(9)
C48 0.0265(12) 0.0346(13) 0.0305(12) 0.0073(10) 0.0075(9) 0.0015(9)
C49 0.0280(12) 0.0340(12) 0.0252(11) -0.0006(9) 0.0033(9) 0.0001(9)
C50 0.0373(14) 0.0315(13) 0.0531(16) 0.0048(11) 0.0142(12) -0.0035(11)

loop_
_atom_type_symbol
_atom_type_description
_atom_type_scat_dispersion_real
_atom_type_scat_dispersion_imag
_atom_type_scat_source
C C 0.0033 0.0016 'International Tables Vol C Tables 4.2.6.8 and 6.1.1.4'
H H 0.0000 0.0000 'International Tables Vol C Tables 4.2.6.8 and 6.1.1.4'
N N 0.0061 0.0033 'International Tables Vol C Tables 4.2.6.8 and 6.1.1.4'
O O 0.0106 0.0060 'International Tables Vol C Tables 4.2.6.8 and 6.1.1.4'
Pd Pd -0.9988 1.0072 'International Tables Vol C Tables 4.2.6.8 and 6.1.1.4'

loop_
_geom_angle_atom_site_label_1
_geom_angle_atom_site_label_2
_geom_angle_atom_site_label_3
_geom_angle
C22 Pd C1 175.52(7)
C22 Pd O1 88.66(6)
C1 Pd O1 95.81(7)
C22 Pd H 89.2(6)
C1 Pd H 86.4(6)
O1 Pd H 172.8(7)
C43 O1 Pd 125.15(13)
C1 N1 C2 111.37(16)
C1 N1 C4 124.54(16)
C2 N1 C4 123.90(16)
C1 N2 C3 111.56(16)
C1 N2 C13 124.95(16)
C3 N2 C13 123.06(16)
C22 N3 C23 111.48(17)
C22 N3 C25 124.01(16)
C23 N3 C25 124.51(16)
C22 N4 C24 111.63(16)
C22 N4 C34 123.69(16)
C24 N4 C34 124.23(16)
N2 C1 N1 103.74(16)
N2 C1 Pd 127.44(14)
N1 C1 Pd 128.82(14)
C3 C2 N1 106.63(18)
C3 C2 H2 126.7
N1 C2 H2 126.7
C2 C3 N2 106.70(17)
C2 C3 H3 126.6
N2 C3 H3 126.6
C9 C4 C5 122.02(18)
C9 C4 N1 119.74(17)
C5 C4 N1 118.24(17)
C6 C5 C4 117.39(18)
C6 C5 C10 120.11(18)
C4 C5 C10 122.50(18)
C7 C6 C5 122.80(19)
C7 C6 H6 118.6
C5 C6 H6 118.6
C6 C7 C8 117.62(19)
C6 C7 C11 120.8(2)
C8 C7 C11 121.6(2)
C9 C8 C7 122.27(19)
C9 C8 H8 118.9
C7 C8 H8 118.9
C8 C9 C4 117.83(18)
C8 C9 C12 120.55(19)
C4 C9 C12 121.62(18)
C5 C10 H10A 109.5
C5 C10 H10B 109.5
H10A C10 H10B 109.5
C5 C10 H10C 109.5
H10A C10 H10C 109.5
H10B C10 H10C 109.5
C7 C11 H11A 109.5
C7 C11 H11B 109.5
H11A C11 H11B 109.5
C7 C11 H11C 109.5
H11A C11 H11C 109.5
H11B C11 H11C 109.5
C9 C12 H12A 109.5
C9 C12 H12B 109.5
H12A C12 H12B 109.5
C9 C12 H12C 109.5
H12A C12 H12C 109.5
H12B C12 H12C 109.5
C18 C13 C14 122.82(19)
C18 C13 N2 119.75(19)
C14 C13 N2 117.40(18)
C15 C14 C13 117.9(2)
C15 C14 C19 120.9(2)
C13 C14 C19 121.17(19)
C14 C15 C16 121.2(2)
C14 C15 H15 119.4
C16 C15 H15 119.4
C17 C16 C15 118.8(2)
C17 C16 C20 121.7(2)
C15 C16 C20 119.5(2)
C16 C17 C18 122.8(2)
C16 C17 H17 118.6
C18 C17 H17 118.6
C13 C18 C17 116.4(2)
C13 C18 C21 121.59(19)
C17 C18 C21 121.99(19)
C14 C19 H19A 109.5
C14 C19 H19B 109.5
H19A C19 H19B 109.5
C14 C19 H19C 109.5
H19A C19 H19C 109.5
H19B C19 H19C 109.5
C16 C20 H20A 109.5
C16 C20 H20B 109.5
H20A C20 H20B 109.5
C16 C20 H20C 109.5
H20A C20 H20C 109.5
H20B C20 H20C 109.5
C18 C21 H21A 109.5
C18 C21 H21B 109.5
H21A C21 H21B 109.5
C18 C21 H21C 109.5
H21A C21 H21C 109.5
H21B C21 H21C 109.5
N4 C22 N3 103.53(16)
N4 C22 Pd 128.83(14)
N3 C22 Pd 127.25(14)
C24 C23 N3 106.54(17)
C24 C23 H23 126.7
N3 C23 H23 126.7
C23 C24 N4 106.81(17)
C23 C24 H24 126.6
N4 C24 H24 126.6
C30 C25 C26 122.82(19)
C30 C25 N3 118.14(17)
C26 C25 N3 119.04(18)
C27 C26 C25 117.11(19)
C27 C26 C31 120.00(19)
C25 C26 C31 122.86(19)
C28 C27 C26 122.49(19)
C28 C27 H27 118.8
C26 C27 H27 118.8
C27 C28 C29 118.25(19)
C27 C28 C32 120.48(19)
C29 C28 C32 121.3(2)
C30 C29 C28 121.68(19)
C30 C29 H29 119.2
C28 C29 H29 119.2
C25 C30 C29 117.65(18)
C25 C30 C33 121.39(18)
C29 C30 C33 120.93(19)
C26 C31 H31A 109.5
C26 C31 H31B 109.5
H31A C31 H31B 109.5
C26 C31 H31C 109.5
H31A C31 H31C 109.5
H31B C31 H31C 109.5
C28 C32 H32A 109.5
C28 C32 H32B 109.5
H32A C32 H32B 109.5
C28 C32 H32C 109.5
H32A C32 H32C 109.5
H32B C32 H32C 109.5
C30 C33 H33A 109.5
C30 C33 H33B 109.5
H33A C33 H33B 109.5
C30 C33 H33C 109.5
H33A C33 H33C 109.5
H33B C33 H33C 109.5
C39 C34 C35 123.05(18)
C39 C34 N4 119.60(17)
C35 C34 N4 117.34(18)
C36 C35 C34 117.19(19)
C36 C35 C40 121.80(19)
C34 C35 C40 121.00(19)
C37 C36 C35 122.25(19)
C37 C36 H36 118.9
C35 C36 H36 118.9
C36 C37 C38 118.39(19)
C36 C37 C41 120.53(19)
C38 C37 C41 121.1(2)
C37 C38 C39 121.9(2)
C37 C38 H38 119.1
C39 C38 H38 119.1
C34 C39 C38 117.22(18)
C34 C39 C42 121.35(18)
C38 C39 C42 121.43(19)
C35 C40 H40A 109.5
C35 C40 H40B 109.5
H40A C40 H40B 109.5
C35 C40 H40C 109.5
H40A C40 H40C 109.5
H40B C40 H40C 109.5
C37 C41 H41A 109.5
C37 C41 H41B 109.5
H41A C41 H41B 109.5
C37 C41 H41C 109.5
H41A C41 H41C 109.5
H41B C41 H41C 109.5
C39 C42 H42A 109.5
C39 C42 H42B 109.5
H42A C42 H42B 109.5
C39 C42 H42C 109.5
H42A C42 H42C 109.5
H42B C42 H42C 109.5
O2 C43 O1 127.1(2)
O2 C43 C44 118.10(19)
O1 C43 C44 114.77(18)
C45 C44 C49 117.79(19)
C45 C44 C43 122.10(18)
C49 C44 C43 120.06(18)
C44 C45 C46 121.01(19)
C44 C45 H45 119.5
C46 C45 H45 119.5
C47 C46 C45 121.2(2)
C47 C46 H46 119.4
C45 C46 H46 119.4
C46 C47 C48 117.7(2)
C46 C47 C50 122.0(2)
C48 C47 C50 120.3(2)
C49 C48 C47 121.1(2)
C49 C48 H48 119.5
C47 C48 H48 119.5
C48 C49 C44 121.2(2)
C48 C49 H49 119.4
C44 C49 H49 119.4
C47 C50 H50A 109.5
C47 C50 H50B 109.5
H50A C50 H50B 109.5
C47 C50 H50C 109.5
H50A C50 H50C 109.5
H50B C50 H50C 109.5

loop_
_geom_bond_atom_site_label_1
_geom_bond_atom_site_label_2
_geom_bond_distance
Pd C22 2.0120(19)
Pd C1 2.0218(19)
Pd O1 2.1298(14)
Pd H 1.533(2)
O1 C43 1.264(2)
O2 C43 1.220(2)
N1 C1 1.361(2)
N1 C2 1.391(2)
N1 C4 1.445(2)
N2 C1 1.357(2)
N2 C3 1.390(2)
N2 C13 1.449(2)
N3 C22 1.362(2)
N3 C23 1.392(2)
N3 C25 1.443(3)
N4 C22 1.355(2)
N4 C24 1.390(2)
N4 C34 1.441(2)
C2 C3 1.340(3)
C2 H2 0.9300
C3 H3 0.9300
C4 C9 1.390(3)
C4 C5 1.400(3)
C5 C6 1.391(3)
C5 C10 1.502(3)
C6 C7 1.380(3)
C6 H6 0.9300
C7 C8 1.395(3)
C7 C11 1.511(3)
C8 C9 1.390(3)
C8 H8 0.9300
C9 C12 1.514(3)
C10 H10A 0.9600
C10 H10B 0.9600
C10 H10C 0.9600
C11 H11A 0.9600
C11 H11B 0.9600
C11 H11C 0.9600
C12 H12A 0.9600
C12 H12B 0.9600
C12 H12C 0.9600
C13 C18 1.390(3)
C13 C14 1.399(3)
C14 C15 1.387(3)
C14 C19 1.505(3)
C15 C16 1.394(3)
C15 H15 0.9300
C16 C17 1.373(3)
C16 C20 1.519(3)
C17 C18 1.403(3)
C17 H17 0.9300
C18 C21 1.500(3)
C19 H19A 0.9600
C19 H19B 0.9600
C19 H19C 0.9600
C20 H20A 0.9600
C20 H20B 0.9600
C20 H20C 0.9600
C21 H21A 0.9600
C21 H21B 0.9600
C21 H21C 0.9600
C23 C24 1.336(3)
C23 H23 0.9300
C24 H24 0.9300
C25 C30 1.390(3)
C25 C26 1.395(3)
C26 C27 1.389(3)
C26 C31 1.507(3)
C27 C28 1.387(3)
C27 H27 0.9300
C28 C29 1.394(3)
C28 C32 1.506(3)
C29 C30 1.393(3)
C29 H29 0.9300
C30 C33 1.505(3)
C31 H31A 0.9600
C31 H31B 0.9600
C31 H31C 0.9600
C32 H32A 0.9600
C32 H32B 0.9600
C32 H32C 0.9600
C33 H33A 0.9600
C33 H33B 0.9600
C33 H33C 0.9600
C34 C39 1.387(3)
C34 C35 1.399(3)
C35 C36 1.390(3)
C35 C40 1.502(3)
C36 C37 1.386(3)
C36 H36 0.9300
C37 C38 1.394(3)
C37 C41 1.508(3)
C38 C39 1.399(3)
C38 H38 0.9300
C39 C42 1.504(3)
C40 H40A 0.9600
C40 H40B 0.9600
C40 H40C 0.9600
C41 H41A 0.9600
C41 H41B 0.9600
C41 H41C 0.9600
C42 H42A 0.9600
C42 H42B 0.9600
C42 H42C 0.9600
C43 C44 1.520(3)
C44 C45 1.386(3)
C44 C49 1.392(3)
C45 C46 1.389(3)
C45 H45 0.9300
C46 C47 1.388(3)
C46 H46 0.9300
C47 C48 1.393(3)
C47 C50 1.505(3)
C48 C49 1.384(3)
C48 H48 0.9300
C49 H49 0.9300
C50 H50A 0.9600
C50 H50B 0.9600
C50 H50C 0.9600

loop_
_geom_torsion_atom_site_label_1
_geom_torsion_atom_site_label_2
_geom_torsion_atom_site_label_3
_geom_torsion_atom_site_label_4
_geom_torsion
C22 Pd O1 C43 -125.63(16)
C1 Pd O1 C43 54.07(16)
C3 N2 C1 N1 -0.2(2)
C13 N2 C1 N1 172.36(18)
C3 N2 C1 Pd 179.26(14)
C13 N2 C1 Pd -8.1(3)
C2 N1 C1 N2 0.0(2)
C4 N1 C1 N2 -175.25(17)
C2 N1 C1 Pd -179.50(14)
C4 N1 C1 Pd 5.2(3)
C22 Pd C1 N2 45.2(10)
O1 Pd C1 N2 -131.02(17)
C22 Pd C1 N1 -135.4(9)
O1 Pd C1 N1 48.37(18)
C1 N1 C2 C3 0.2(2)
C4 N1 C2 C3 175.53(18)
N1 C2 C3 N2 -0.4(2)
C1 N2 C3 C2 0.4(2)
C13 N2 C3 C2 -172.37(18)
C1 N1 C4 C9 -114.1(2)
C2 N1 C4 C9 71.2(2)
C1 N1 C4 C5 66.5(2)
C2 N1 C4 C5 -108.2(2)
C9 C4 C5 C6 2.2(3)
N1 C4 C5 C6 -178.42(16)
C9 C4 C5 C10 -177.39(18)
N1 C4 C5 C10 2.0(3)
C4 C5 C6 C7 0.2(3)
C10 C5 C6 C7 179.78(19)
C5 C6 C7 C8 -1.8(3)
C5 C6 C7 C11 177.42(19)
C6 C7 C8 C9 1.2(3)
C11 C7 C8 C9 -178.0(2)
C7 C8 C9 C4 1.0(3)
C7 C8 C9 C12 -179.26(19)
C5 C4 C9 C8 -2.8(3)
N1 C4 C9 C8 177.85(16)
C5 C4 C9 C12 177.51(18)
N1 C4 C9 C12 -1.9(3)
C1 N2 C13 C18 88.8(2)
C3 N2 C13 C18 -99.5(2)
C1 N2 C13 C14 -93.1(2)
C3 N2 C13 C14 78.6(2)
C18 C13 C14 C15 0.6(3)
N2 C13 C14 C15 -177.48(18)
C18 C13 C14 C19 179.86(19)
N2 C13 C14 C19 1.8(3)
C13 C14 C15 C16 1.0(3)
C19 C14 C15 C16 -178.4(2)
C14 C15 C16 C17 -1.4(3)
C14 C15 C16 C20 178.4(2)
C15 C16 C17 C18 0.5(3)
C20 C16 C17 C18 -179.4(2)
C14 C13 C18 C17 -1.5(3)
N2 C13 C18 C17 176.52(17)
C14 C13 C18 C21 178.51(19)
N2 C13 C18 C21 -3.5(3)
C16 C17 C18 C13 1.0(3)
C16 C17 C18 C21 -179.0(2)
C24 N4 C22 N3 -0.9(2)
C34 N4 C22 N3 171.69(17)
C24 N4 C22 Pd 172.29(14)
C34 N4 C22 Pd -15.1(3)
C23 N3 C22 N4 0.7(2)
C25 N3 C22 N4 -179.63(16)
C23 N3 C22 Pd -172.60(14)
C25 N3 C22 Pd 7.1(3)
C1 Pd C22 N4 88.7(10)
O1 Pd C22 N4 -95.09(18)
C1 Pd C22 N3 -99.7(10)
O1 Pd C22 N3 76.55(17)
C22 N3 C23 C24 -0.3(2)
C25 N3 C23 C24 -179.95(18)
N3 C23 C24 N4 -0.3(2)
C22 N4 C24 C23 0.7(2)
C34 N4 C24 C23 -171.78(18)
C22 N3 C25 C30 -109.3(2)
C23 N3 C25 C30 70.4(2)
C22 N3 C25 C26 70.5(2)
C23 N3 C25 C26 -109.9(2)
C30 C25 C26 C27 0.1(3)
N3 C25 C26 C27 -179.64(17)
C30 C25 C26 C31 178.10(18)
N3 C25 C26 C31 -1.6(3)
C25 C26 C27 C28 0.1(3)
C31 C26 C27 C28 -177.92(19)
C26 C27 C28 C29 -0.4(3)
C26 C27 C28 C32 178.5(2)
C27 C28 C29 C30 0.4(3)
C32 C28 C29 C30 -178.5(2)
C26 C25 C30 C29 -0.1(3)
N3 C25 C30 C29 179.66(17)
C26 C25 C30 C33 -177.92(18)
N3 C25 C30 C33 1.8(3)
C28 C29 C30 C25 -0.2(3)
C28 C29 C30 C33 177.68(19)
C22 N4 C34 C39 84.2(2)
C24 N4 C34 C39 -104.1(2)
C22 N4 C34 C35 -94.9(2)
C24 N4 C34 C35 76.7(2)
C39 C34 C35 C36 0.3(3)
N4 C34 C35 C36 179.44(17)
C39 C34 C35 C40 -178.41(19)
N4 C34 C35 C40 0.7(3)
C34 C35 C36 C37 -0.1(3)
C40 C35 C36 C37 178.6(2)
C35 C36 C37 C38 0.1(3)
C35 C36 C37 C41 -178.5(2)
C36 C37 C38 C39 -0.2(3)
C41 C37 C38 C39 178.30(19)
C35 C34 C39 C38 -0.4(3)
N4 C34 C39 C38 -179.56(16)
C35 C34 C39 C42 179.32(18)
N4 C34 C39 C42 0.2(3)
C37 C38 C39 C34 0.4(3)
C37 C38 C39 C42 -179.38(18)
Pd O1 C43 O2 10.5(3)
Pd O1 C43 C44 -169.00(12)
O2 C43 C44 C45 -178.6(2)
O1 C43 C44 C45 1.0(3)
O2 C43 C44 C49 -1.3(3)
O1 C43 C44 C49 178.30(18)
C49 C44 C45 C46 0.9(3)
C43 C44 C45 C46 178.30(19)
C44 C45 C46 C47 -0.2(3)
C45 C46 C47 C48 -0.2(3)
C45 C46 C47 C50 179.8(2)
C46 C47 C48 C49 -0.2(3)
C50 C47 C48 C49 179.8(2)
C47 C48 C49 C44 1.0(3)
C45 C44 C49 C48 -1.3(3)
C43 C44 C49 C48 -178.77(19)
C44 Pd C1 N1 54.53(17)
C44 Pd C22 N3 70.31(17)
